data_4348966
loop_
_publ_author_name
'Feltham, Humphrey L. C.'
'Dhers, S\'ebastien'
'Rouzi\`eres, Mathieu'
'Cl\'erac, Rodolphe'
'Powell, Annie K.'
'Brooker, Sally'

_publ_section_title
;
 A family of fourteen soluble stable macrocyclic [NiII3LnIII]
 heterometallic 3d--4f complexes
;
_journal_issue 11
_journal_name_full 'Inorganic Chemistry Frontiers'
_journal_page_first 982
_journal_paper_doi 10.1039/C5QI00130G
_journal_volume 2
_journal_year 2015
_chemical_formula_sum 'C28.75 H33.5 N2 Ni3 O24 Yb'
_chemical_formula_weight 1140.25
_space_group_IT_number 14
_space_group_name_Hall '-P 2yn'
_space_group_name_H-M_alt 'P 1 21/n 1'
_symmetry_cell_setting monoclinic
_symmetry_space_group_name_H-M 'P 1 21/n 1'
_atom_sites_solution_hydrogens geom
_atom_sites_solution_primary direct
_atom_sites_solution_secondary difmap
_audit_creation_method SHELXL-97
_audit_update_record
;
2012-12-03 deposited with the CCDC.
2015-09-06 downloaded from the CCDC.
;
_cell_angle_alpha 90.00
_cell_angle_beta 90.8930(10)
_cell_angle_gamma 90.00
_cell_formula_units_Z 4
_cell_length_a 13.9687(6)
_cell_length_b 13.0219(6)
_cell_length_c 24.2144(11)
_cell_measurement_temperature 92(2)
_cell_volume 4404.0(3)
_computing_structure_refinement 'SHELXL-97 (Sheldrick, 1997)'
_computing_structure_solution 'SHELXS-97 (Sheldrick, 1990)'
_diffrn_ambient_temperature 92(2)
_diffrn_measured_fraction_theta_full 0.998
_diffrn_measured_fraction_theta_max 0.998
_diffrn_measurement_device_type 'Bruker Kappa Apex II area detector'
_diffrn_measurement_method '\f and \w scans'
_diffrn_radiation_monochromator graphite
_diffrn_radiation_source 'fine-focus sealed tube'
_diffrn_radiation_type MoK\a
_diffrn_radiation_wavelength 0.71073
_diffrn_reflns_av_R_equivalents 0.0539
_diffrn_reflns_av_sigmaI/netI 0.0378
_diffrn_reflns_limit_h_max 17
_diffrn_reflns_limit_h_min -17
_diffrn_reflns_limit_k_max 16
_diffrn_reflns_limit_k_min -16
_diffrn_reflns_limit_l_max 28
_diffrn_reflns_limit_l_min -30
_diffrn_reflns_number 50446
_diffrn_reflns_theta_full 26.40
_diffrn_reflns_theta_max 26.40
_diffrn_reflns_theta_min 1.69
_exptl_absorpt_coefficient_mu 3.450
_exptl_absorpt_correction_T_max 0.6823
_exptl_absorpt_correction_T_min 0.4243
_exptl_absorpt_correction_type multi-scan
_exptl_absorpt_process_details 'SCALE (Bruker AXS Inc.)'
_exptl_crystal_density_diffrn 1.720
_exptl_crystal_density_method 'not measured'
_exptl_crystal_F_000 2264
_exptl_crystal_size_max 0.30
_exptl_crystal_size_mid 0.24
_exptl_crystal_size_min 0.12
_platon_squeeze_details
;
;
_refine_diff_density_max 3.198
_refine_diff_density_min -1.356
_refine_diff_density_rms 0.212
_refine_ls_extinction_method none
_refine_ls_goodness_of_fit_ref 1.169
_refine_ls_hydrogen_treatment constr
_refine_ls_matrix_type full
_refine_ls_number_parameters 528
_refine_ls_number_reflns 9019
_refine_ls_number_restraints 0
_refine_ls_restrained_S_all 1.169
_refine_ls_R_factor_all 0.0633
_refine_ls_R_factor_gt 0.0560
_refine_ls_shift/su_max 0.000
_refine_ls_shift/su_mean 0.000
_refine_ls_structure_factor_coef Fsqd
_refine_ls_weighting_details 'calc w=1/[\s^2^(Fo^2^)+(0.0511P)^2^+55.2810P] where P=(Fo^2^+2Fc^2^)/3'
_refine_ls_weighting_scheme calc
_refine_ls_wR_factor_gt 0.1492
_refine_ls_wR_factor_ref 0.1524
_reflns_number_gt 7855
_reflns_number_total 9019
_reflns_threshold_expression >2sigma(I)
_cod_data_source_file c5qi00130g2.cif
_cod_data_source_block hf750squeezed
_cod_depositor_comments
;
The following automatic conversions were performed:

data item '_exptl_absorpt_correction_type' value 'Multi-scan' was
changed to 'multi-scan' in accordance with the
/home/saulius/struct/COD-crude-data/automatic-downloads/DataCite-retrospective/RSC/depositions/lib/dictionaries/cif_core.dic
dictionary named 'cif_core.dic' version 2.4.2 last updated on
2011-04-26.

data item '_symmetry_cell_setting' value 'Monoclinic' was changed to
'monoclinic' in accordance with the
/home/saulius/struct/COD-crude-data/automatic-downloads/DataCite-retrospective/RSC/depositions/lib/dictionaries/cif_core.dic
dictionary named 'cif_core.dic' version 2.4.2 last updated on
2011-04-26.

Automatic conversion script
Id: cif_fix_values 6909 2019-04-08 15:41:33Z antanas 
;
_cod_original_sg_symbol_H-M P2(1)/n
_cod_original_formula_sum 'C28.75 H33.50 N2 Ni3 O24 Yb'
_cod_database_code 4348966

loop_
_symmetry_equiv_pos_as_xyz
'x, y, z'
'-x+1/2, y+1/2, -z+1/2'
'-x, -y, -z'
'x-1/2, -y-1/2, z-1/2'

loop_
_atom_site_label
_atom_site_type_symbol
_atom_site_fract_x
_atom_site_fract_y
_atom_site_fract_z
_atom_site_U_iso_or_equiv
_atom_site_adp_type
_atom_site_occupancy
_atom_site_symmetry_multiplicity
_atom_site_calc_flag
_atom_site_refinement_flags
_atom_site_disorder_assembly
_atom_site_disorder_group
Yb1 Yb 0.48004(2) 0.71431(3) 0.173902(13) 0.01915(11) Uani 1 1 d . A .
Ni1 Ni 0.61870(7) 0.75542(8) 0.04846(4) 0.0247(2) Uani 1 1 d . . .
Ni2 Ni 0.21805(7) 0.70801(8) 0.16636(4) 0.0253(2) Uani 1 1 d . . .
Ni3 Ni 0.60260(7) 0.68586(9) 0.30752(4) 0.0279(2) Uani 1 1 d . . .
O1 O 0.5825(5) 0.7747(6) -0.0316(2) 0.0406(16) Uani 1 1 d . A .
C1 C 0.4986(8) 0.7679(8) -0.0483(4) 0.043(2) Uani 1 1 d . . .
H1 H 0.4894 0.7769 -0.0870 0.052 Uiso 1 1 calc R A .
C2 C 0.4131(7) 0.7483(8) -0.0179(3) 0.036(2) Uani 1 1 d . A .
C3 C 0.4120(6) 0.7341(7) 0.0398(3) 0.0294(18) Uani 1 1 d . . .
O2 O 0.4863(4) 0.7391(5) 0.0727(2) 0.0314(14) Uani 1 1 d . A .
C4 C 0.3235(6) 0.7122(7) 0.0657(3) 0.0263(17) Uani 1 1 d . A .
O3 O 0.3309(4) 0.6953(4) 0.1187(2) 0.0239(12) Uani 1 1 d . A .
C5 C 0.2389(6) 0.7109(7) 0.0336(4) 0.034(2) Uani 1 1 d . . .
C6 C 0.2412(7) 0.7256(8) -0.0238(4) 0.042(2) Uani 1 1 d . A .
H6 H 0.1837 0.7230 -0.0453 0.050 Uiso 1 1 calc R . .
C7 C 0.3268(8) 0.7438(8) -0.0487(4) 0.042(2) Uani 1 1 d . . .
H7 H 0.3281 0.7535 -0.0876 0.050 Uiso 1 1 calc R A .
C8 C 0.1454(6) 0.6926(8) 0.0558(4) 0.041(2) Uani 1 1 d . A .
H8 H 0.0947 0.6854 0.0295 0.049 Uiso 1 1 calc R . .
O4 O 0.1225(4) 0.6850(6) 0.1050(3) 0.0429(17) Uani 1 1 d . A .
O5 O 0.1142(4) 0.7218(6) 0.2225(3) 0.0433(17) Uani 1 1 d . A .
C9 C 0.1312(6) 0.7248(8) 0.2717(4) 0.040(2) Uani 1 1 d . . .
H9 H 0.0770 0.7287 0.2949 0.048 Uiso 1 1 calc R A .
C10 C 0.2228(6) 0.7234(7) 0.2994(4) 0.0319(19) Uani 1 1 d . A .
C11 C 0.3123(5) 0.7236(7) 0.2727(3) 0.0267(17) Uani 1 1 d . . .
O6 O 0.3237(4) 0.7289(6) 0.2202(2) 0.0355(15) Uani 1 1 d . A .
C12 C 0.3991(5) 0.7189(6) 0.3054(3) 0.0228(15) Uani 1 1 d . A .
O7 O 0.4769(4) 0.7208(5) 0.2753(2) 0.0250(12) Uani 1 1 d . A .
C13 C 0.3956(6) 0.7175(7) 0.3626(3) 0.0299(18) Uani 1 1 d . . .
C14 C 0.3041(7) 0.7194(7) 0.3886(4) 0.036(2) Uani 1 1 d . A .
H14 H 0.3016 0.7193 0.4277 0.043 Uiso 1 1 calc R . .
C15 C 0.2220(6) 0.7214(8) 0.3591(4) 0.036(2) Uani 1 1 d . . .
H15 H 0.1626 0.7214 0.3777 0.044 Uiso 1 1 calc R A .
C16 C 0.4777(7) 0.7147(9) 0.3985(3) 0.043(2) Uani 1 1 d . A .
H16 H 0.4654 0.7201 0.4368 0.052 Uiso 1 1 calc R . .
O8 O 0.5623(5) 0.7062(7) 0.3861(3) 0.053(2) Uani 1 1 d . A .
O9 O 0.7365(4) 0.6464(6) 0.3294(2) 0.0405(16) Uani 1 1 d . A .
C17 C 0.8008(6) 0.6386(8) 0.2953(4) 0.040(2) Uani 1 1 d . . .
H17 H 0.8608 0.6159 0.3098 0.048 Uiso 1 1 calc R A .
C18 C 0.7983(5) 0.6589(6) 0.2368(3) 0.0264(17) Uani 1 1 d . A .
C19 C 0.7129(5) 0.6787(6) 0.2077(3) 0.0222(15) Uani 1 1 d . . .
O10 O 0.6260(3) 0.6753(4) 0.2272(2) 0.0219(11) Uani 1 1 d . A .
C20 C 0.7187(6) 0.7102(7) 0.1504(4) 0.0302(18) Uani 1 1 d . A .
O11 O 0.6353(4) 0.7353(5) 0.1288(2) 0.0333(14) Uani 1 1 d . A .
C21 C 0.8082(6) 0.7141(8) 0.1252(4) 0.037(2) Uani 1 1 d . . .
C22 C 0.8916(6) 0.6869(8) 0.1560(4) 0.038(2) Uani 1 1 d . A .
H22 H 0.9517 0.6870 0.1383 0.046 Uiso 1 1 calc R . .
C23 C 0.8876(6) 0.6608(7) 0.2098(4) 0.034(2) Uani 1 1 d . . .
H23 H 0.9447 0.6438 0.2296 0.041 Uiso 1 1 calc R A .
C24 C 0.8191(7) 0.7450(10) 0.0694(4) 0.054(3) Uani 1 1 d . A .
H24 H 0.8835 0.7488 0.0576 0.065 Uiso 1 1 calc R . .
O12 O 0.7587(5) 0.7675(7) 0.0337(3) 0.054(2) Uani 1 1 d . A .
N30 N 0.4759(5) 0.4957(5) 0.1619(3) 0.0293(15) Uani 1 1 d . . .
O30 O 0.4289(6) 0.5440(5) 0.1980(3) 0.052(2) Uani 1 1 d . A .
O31 O 0.5245(6) 0.5532(5) 0.1322(3) 0.0503(19) Uani 1 1 d . A .
O32 O 0.4716(6) 0.4030(6) 0.1545(3) 0.059(2) Uani 1 1 d . A .
N40 N 0.4794(5) 0.9351(6) 0.1787(3) 0.0320(16) Uani 1 1 d . . .
O40 O 0.4217(5) 0.8846(6) 0.1505(4) 0.064(2) Uani 1 1 d . A .
O41 O 0.5397(6) 0.8838(6) 0.2036(4) 0.062(2) Uani 1 1 d . A .
O42 O 0.4780(5) 1.0299(5) 0.1784(4) 0.054(2) Uani 1 1 d . A .
O60 O 0.6025(12) 0.5982(12) 0.0283(6) 0.047(4) Uiso 0.50 1 d P A 1
H60X H 0.6066 0.5660 0.0591 0.056 Uiso 0.50 1 d P B 1
C60 C 0.6555(13) 0.5399(15) -0.0083(8) 0.038(4) Uiso 0.50 1 d P A 1
H60A H 0.6143 0.4872 -0.0252 0.045 Uiso 0.50 1 calc PR A 1
H60B H 0.7087 0.5068 0.0116 0.045 Uiso 0.50 1 calc PR A 1
H60C H 0.6808 0.5845 -0.0373 0.045 Uiso 0.50 1 calc PR A 1
O61 O 0.6421(8) 0.6001(8) 0.0402(5) 0.020(2) Uiso 0.50 1 d P A 2
H61Y H 0.6107 0.5712 0.0658 0.025 Uiso 0.50 1 d P C 2
H61Z H 0.7002 0.5832 0.0453 0.025 Uiso 0.50 1 d P D 2
O70 O 0.6047(6) 0.9143(5) 0.0579(3) 0.0520(19) Uani 1 1 d . A .
H70X H 0.6052 0.9406 0.0250 0.062 Uiso 1 1 d . . .
C70 C 0.6698(12) 0.9722(12) 0.0904(6) 0.084(5) Uani 1 1 d . . .
H70A H 0.6756 0.9415 0.1272 0.100 Uiso 1 1 calc R A .
H70B H 0.6464 1.0429 0.0936 0.100 Uiso 1 1 calc R . .
H70C H 0.7326 0.9725 0.0729 0.100 Uiso 1 1 calc R . .
O80 O 0.2201(6) 0.5558(6) 0.1894(4) 0.0318(18) Uiso 0.75 1 d P A 1
H80X H 0.2693 0.5307 0.1705 0.038 Uiso 0.75 1 d P E 1
C80 C 0.1532(13) 0.4854(14) 0.1776(8) 0.068(5) Uiso 0.75 1 d P A 1
H80A H 0.0901 0.5183 0.1761 0.082 Uiso 0.75 1 calc PR A 1
H80B H 0.1539 0.4322 0.2062 0.082 Uiso 0.75 1 calc PR A 1
H80C H 0.1666 0.4541 0.1417 0.082 Uiso 0.75 1 calc PR A 1
O81 O 0.214(2) 0.549(2) 0.1573(13) 0.047(7) Uiso 0.25 1 d P A 2
H81X H 0.2724 0.5302 0.1782 0.057 Uiso 0.25 1 d P F 2
H81Y H 0.2011 0.5203 0.1398 0.057 Uiso 0.25 1 d P G 2
O90 O 0.2062(6) 0.8649(6) 0.1502(4) 0.062(2) Uani 1 1 d . A .
H90X H 0.1584 0.8707 0.1276 0.074 Uiso 1 1 d . . .
C90 C 0.1949(13) 0.9418(10) 0.1869(6) 0.082(5) Uani 1 1 d . . .
H90A H 0.1266 0.9513 0.1940 0.098 Uiso 1 1 calc R A .
H90B H 0.2214 1.0054 0.1718 0.098 Uiso 1 1 calc R . .
H90C H 0.2286 0.9246 0.2215 0.098 Uiso 1 1 calc R . .
O100 O 0.5658(5) 0.5341(6) 0.3166(3) 0.0464(17) Uani 1 1 d . A .
H10X H 0.5050 0.5310 0.3100 0.056 Uiso 1 1 d . . .
C100 C 0.6074(10) 0.4519(10) 0.2867(6) 0.066(3) Uani 1 1 d . . .
H10A H 0.6290 0.4771 0.2509 0.079 Uiso 1 1 calc R A .
H10B H 0.5598 0.3976 0.2810 0.079 Uiso 1 1 calc R . .
H10C H 0.6622 0.4244 0.3077 0.079 Uiso 1 1 calc R . .
O110 O 0.6534(10) 0.8477(11) 0.2979(6) 0.036(3) Uiso 0.50 1 d P A 1
H11X H 0.6004 0.8828 0.2980 0.044 Uiso 0.50 1 d P H 1
C110 C 0.7076(13) 0.8988(15) 0.3297(8) 0.037(4) Uiso 0.50 1 d P A 1
H11A H 0.7186 0.8605 0.3640 0.044 Uiso 0.50 1 calc PR A 1
H11B H 0.6774 0.9648 0.3381 0.044 Uiso 0.50 1 calc PR A 1
H11C H 0.7689 0.9109 0.3116 0.044 Uiso 0.50 1 calc PR A 1
O111 O 0.6291(11) 0.8350(12) 0.3143(7) 0.042(4) Uiso 0.50 1 d P A 2
H11Y H 0.6119 0.8622 0.2868 0.051 Uiso 0.50 1 d P I 2
H11Z H 0.6934 0.8447 0.3168 0.051 Uiso 0.50 1 d P J 2

loop_
_atom_site_aniso_label
_atom_site_aniso_U_11
_atom_site_aniso_U_22
_atom_site_aniso_U_33
_atom_site_aniso_U_23
_atom_site_aniso_U_13
_atom_site_aniso_U_12
Yb1 0.01401(16) 0.02709(18) 0.01636(17) -0.00170(13) 0.00017(11) -0.00123(12)
Ni1 0.0263(5) 0.0306(5) 0.0174(5) 0.0012(4) 0.0052(4) -0.0053(4)
Ni2 0.0132(4) 0.0348(6) 0.0278(5) -0.0063(4) -0.0017(4) 0.0002(4)
Ni3 0.0211(5) 0.0453(7) 0.0173(5) -0.0029(4) -0.0038(4) 0.0063(4)
O1 0.042(4) 0.064(5) 0.016(3) 0.004(3) 0.009(3) -0.005(3)
C1 0.049(6) 0.060(7) 0.021(4) 0.009(4) 0.013(4) 0.003(5)
C2 0.042(5) 0.049(5) 0.016(4) 0.004(4) 0.000(4) 0.005(4)
C3 0.037(5) 0.036(5) 0.015(4) 0.003(3) -0.003(3) 0.003(4)
O2 0.022(3) 0.061(4) 0.010(3) 0.002(2) -0.002(2) 0.001(3)
C4 0.022(4) 0.038(5) 0.019(4) -0.007(3) -0.001(3) 0.007(3)
O3 0.016(2) 0.038(3) 0.018(3) -0.009(2) -0.003(2) 0.003(2)
C5 0.026(4) 0.046(5) 0.030(4) -0.016(4) -0.007(3) 0.010(4)
C6 0.035(5) 0.054(6) 0.036(5) 0.000(4) -0.006(4) 0.007(4)
C7 0.053(6) 0.058(6) 0.014(4) 0.005(4) -0.012(4) 0.008(5)
C8 0.016(4) 0.065(7) 0.040(5) -0.018(5) -0.012(4) 0.007(4)
O4 0.022(3) 0.060(4) 0.046(4) -0.017(3) -0.009(3) 0.002(3)
O5 0.011(3) 0.076(5) 0.043(4) -0.010(4) 0.002(3) 0.002(3)
C9 0.019(4) 0.059(6) 0.042(6) -0.007(5) 0.013(4) -0.005(4)
C10 0.021(4) 0.045(5) 0.030(4) -0.004(4) 0.013(3) -0.003(4)
C11 0.018(4) 0.038(5) 0.024(4) 0.003(3) 0.004(3) 0.004(3)
O6 0.015(3) 0.074(5) 0.018(3) 0.005(3) -0.002(2) -0.003(3)
C12 0.024(4) 0.024(4) 0.021(4) -0.004(3) 0.002(3) 0.005(3)
O7 0.014(2) 0.043(3) 0.018(3) -0.007(2) 0.003(2) 0.004(2)
C13 0.035(4) 0.042(5) 0.014(4) -0.003(3) 0.010(3) 0.002(4)
C14 0.040(5) 0.044(5) 0.023(4) -0.003(4) 0.015(4) 0.008(4)
C15 0.026(4) 0.055(6) 0.029(5) -0.001(4) 0.019(4) 0.002(4)
C16 0.047(6) 0.071(7) 0.011(4) -0.003(4) -0.003(4) 0.016(5)
O8 0.040(4) 0.097(6) 0.021(3) -0.008(4) -0.011(3) 0.016(4)
O9 0.027(3) 0.072(5) 0.023(3) 0.001(3) -0.005(2) 0.014(3)
C17 0.024(4) 0.057(6) 0.039(5) 0.003(5) -0.010(4) 0.007(4)
C18 0.018(4) 0.030(4) 0.031(4) 0.001(3) 0.000(3) 0.002(3)
C19 0.016(3) 0.026(4) 0.025(4) -0.001(3) -0.001(3) -0.001(3)
O10 0.011(2) 0.030(3) 0.024(3) -0.002(2) 0.003(2) 0.001(2)
C20 0.017(4) 0.044(5) 0.030(4) 0.005(4) 0.005(3) -0.010(3)
O11 0.015(3) 0.065(4) 0.021(3) 0.010(3) 0.006(2) -0.002(3)
C21 0.015(4) 0.058(6) 0.040(5) -0.005(4) 0.006(3) -0.007(4)
C22 0.017(4) 0.052(6) 0.045(5) -0.002(4) 0.005(4) -0.003(4)
C23 0.017(4) 0.043(5) 0.042(5) -0.001(4) 0.000(3) 0.001(4)
C24 0.017(4) 0.107(10) 0.039(6) 0.011(6) 0.010(4) -0.007(5)
O12 0.033(4) 0.101(6) 0.028(4) 0.012(4) 0.012(3) -0.010(4)
N30 0.034(4) 0.020(3) 0.034(4) -0.001(3) 0.004(3) -0.004(3)
O30 0.086(6) 0.035(4) 0.036(4) -0.005(3) 0.032(4) -0.013(4)
O31 0.072(5) 0.030(4) 0.050(4) -0.007(3) 0.038(4) -0.007(3)
O32 0.090(6) 0.029(4) 0.060(5) -0.004(3) 0.016(4) -0.016(4)
N40 0.017(3) 0.039(4) 0.040(4) -0.006(3) -0.005(3) -0.002(3)
O40 0.039(4) 0.035(4) 0.119(8) -0.009(4) -0.023(4) -0.003(3)
O41 0.068(5) 0.037(4) 0.081(6) -0.003(4) -0.041(5) 0.000(4)
O42 0.047(4) 0.023(3) 0.091(6) -0.009(4) -0.009(4) 0.000(3)
O70 0.074(5) 0.033(4) 0.049(4) 0.002(3) -0.001(4) -0.007(4)
C70 0.099(12) 0.076(10) 0.075(10) 0.009(8) -0.019(9) -0.019(9)
O90 0.065(5) 0.047(5) 0.073(6) -0.016(4) 0.001(4) 0.007(4)
C90 0.140(14) 0.046(7) 0.058(8) -0.009(6) 0.001(8) 0.023(8)
O100 0.049(4) 0.048(4) 0.042(4) 0.018(3) 0.004(3) 0.005(3)
C100 0.076(9) 0.053(7) 0.068(8) 0.021(6) 0.009(7) 0.006(6)

loop_
_atom_type_symbol
_atom_type_description
_atom_type_scat_dispersion_real
_atom_type_scat_dispersion_imag
_atom_type_scat_source
C C 0.0033 0.0016 'International Tables Vol C Tables 4.2.6.8 and 6.1.1.4'
H H 0.0000 0.0000 'International Tables Vol C Tables 4.2.6.8 and 6.1.1.4'
N N 0.0061 0.0033 'International Tables Vol C Tables 4.2.6.8 and 6.1.1.4'
O O 0.0106 0.0060 'International Tables Vol C Tables 4.2.6.8 and 6.1.1.4'
Ni Ni 0.3393 1.1124 'International Tables Vol C Tables 4.2.6.8 and 6.1.1.4'
Yb Yb -0.3850 5.5486 'International Tables Vol C Tables 4.2.6.8 and 6.1.1.4'

loop_
_geom_angle_atom_site_label_1
_geom_angle_atom_site_label_2
_geom_angle_atom_site_label_3
_geom_angle
O30 Yb1 O31 51.6(2)
O30 Yb1 O40 143.1(3)
O31 Yb1 O40 141.7(3)
O30 Yb1 O10 85.9(2)
O31 Yb1 O10 79.8(2)
O40 Yb1 O10 125.9(2)
O30 Yb1 O7 77.2(2)
O31 Yb1 O7 117.2(2)
O40 Yb1 O7 101.0(3)
O10 Yb1 O7 60.57(16)
O30 Yb1 O11 118.5(2)
O31 Yb1 O11 71.1(2)
O40 Yb1 O11 95.2(3)
O10 Yb1 O11 61.55(18)
O7 Yb1 O11 117.99(18)
O30 Yb1 O41 148.9(3)
O31 Yb1 O41 144.4(3)
O40 Yb1 O41 50.2(2)
O10 Yb1 O41 75.9(2)
O7 Yb1 O41 71.9(3)
O11 Yb1 O41 74.5(3)
O30 Yb1 O3 77.7(2)
O31 Yb1 O3 84.7(2)
O40 Yb1 O3 71.8(2)
O10 Yb1 O3 162.29(19)
O7 Yb1 O3 121.04(17)
O11 Yb1 O3 120.91(18)
O41 Yb1 O3 121.8(2)
O30 Yb1 O2 112.1(2)
O31 Yb1 O2 71.7(2)
O40 Yb1 O2 70.5(3)
O10 Yb1 O2 120.45(18)
O7 Yb1 O2 170.5(2)
O11 Yb1 O2 60.07(18)
O41 Yb1 O2 98.9(3)
O3 Yb1 O2 61.30(18)
O30 Yb1 O6 72.2(2)
O31 Yb1 O6 119.4(2)
O40 Yb1 O6 74.9(3)
O10 Yb1 O6 120.64(17)
O7 Yb1 O6 61.00(17)
O11 Yb1 O6 169.2(2)
O41 Yb1 O6 95.5(3)
O3 Yb1 O6 60.71(17)
O2 Yb1 O6 118.90(18)
O30 Yb1 N30 26.1(2)
O31 Yb1 N30 25.6(2)
O40 Yb1 N30 151.5(2)
O10 Yb1 N30 82.13(19)
O7 Yb1 N30 97.8(2)
O11 Yb1 N30 94.7(2)
O41 Yb1 N30 158.0(2)
O3 Yb1 N30 80.2(2)
O2 Yb1 N30 91.7(2)
O6 Yb1 N30 96.1(2)
O30 Yb1 N40 155.6(2)
O31 Yb1 N40 152.4(2)
O40 Yb1 N40 25.2(2)
O10 Yb1 N40 100.87(19)
O7 Yb1 N40 85.7(2)
O11 Yb1 N40 84.8(2)
O41 Yb1 N40 25.0(2)
O3 Yb1 N40 96.84(19)
O2 Yb1 N40 84.8(2)
O6 Yb1 N40 84.4(2)
N30 Yb1 N40 176.3(2)
O2 Ni1 O11 77.7(2)
O2 Ni1 O12 172.6(3)
O11 Ni1 O12 94.9(3)
O2 Ni1 O1 94.5(2)
O11 Ni1 O1 172.2(2)
O12 Ni1 O1 92.9(3)
O2 Ni1 O61 94.3(4)
O11 Ni1 O61 87.1(4)
O12 Ni1 O61 84.4(4)
O1 Ni1 O61 93.8(4)
O2 Ni1 O70 89.1(3)
O11 Ni1 O70 91.9(3)
O12 Ni1 O70 92.0(4)
O1 Ni1 O70 87.7(3)
O61 Ni1 O70 176.2(4)
O2 Ni1 O60 82.3(5)
O11 Ni1 O60 96.3(5)
O12 Ni1 O60 97.8(5)
O1 Ni1 O60 82.7(5)
O61 Ni1 O60 17.0(4)
O70 Ni1 O60 166.6(5)
O2 Ni1 Yb1 39.03(15)
O11 Ni1 Yb1 38.68(15)
O12 Ni1 Yb1 133.6(2)
O1 Ni1 Yb1 133.50(19)
O61 Ni1 Yb1 91.4(3)
O70 Ni1 Yb1 90.1(2)
O60 Ni1 Yb1 89.7(4)
O6 Ni2 O3 78.6(2)
O6 Ni2 O4 173.3(3)
O3 Ni2 O4 94.8(2)
O6 Ni2 O5 94.7(2)
O3 Ni2 O5 173.2(2)
O4 Ni2 O5 92.0(3)
O6 Ni2 O80 86.9(3)
O3 Ni2 O80 94.0(3)
O4 Ni2 O80 93.6(3)
O5 Ni2 O80 84.8(3)
O6 Ni2 O81 102.9(9)
O3 Ni2 O81 82.8(8)
O4 Ni2 O81 76.0(9)
O5 Ni2 O81 98.2(9)
O80 Ni2 O81 21.9(8)
O6 Ni2 O90 92.6(3)
O3 Ni2 O90 92.0(3)
O4 Ni2 O90 87.6(3)
O5 Ni2 O90 89.0(3)
O80 Ni2 O90 173.7(3)
O81 Ni2 O90 162.2(9)
O6 Ni2 Yb1 39.42(17)
O3 Ni2 Yb1 39.16(14)
O4 Ni2 Yb1 133.9(2)
O5 Ni2 Yb1 134.04(18)
O80 Ni2 Yb1 89.9(2)
O81 Ni2 Yb1 92.9(8)
O90 Ni2 Yb1 93.6(2)
O7 Ni3 O10 77.7(2)
O7 Ni3 O111 88.3(5)
O10 Ni3 O111 96.6(5)
O7 Ni3 O9 171.9(2)
O10 Ni3 O9 94.3(2)
O111 Ni3 O9 93.3(5)
O7 Ni3 O8 94.8(2)
O10 Ni3 O8 172.3(2)
O111 Ni3 O8 81.2(5)
O9 Ni3 O8 93.3(3)
O7 Ni3 O100 92.4(3)
O10 Ni3 O100 94.8(3)
O111 Ni3 O100 168.4(5)
O9 Ni3 O100 87.6(3)
O8 Ni3 O100 87.2(3)
O7 Ni3 O110 91.4(4)
O10 Ni3 O110 84.6(4)
O111 Ni3 O110 13.4(5)
O9 Ni3 O110 88.4(4)
O8 Ni3 O110 93.9(5)
O100 Ni3 O110 176.0(4)
O7 Ni3 Yb1 38.87(15)
O10 Ni3 Yb1 38.80(14)
O111 Ni3 Yb1 93.3(4)
O9 Ni3 Yb1 133.05(18)
O8 Ni3 Yb1 133.7(2)
O100 Ni3 Yb1 94.5(2)
O110 Ni3 Yb1 87.5(4)
C1 O1 Ni1 122.0(6)
O1 C1 C2 129.5(9)
O1 C1 H1 115.3
C2 C1 H1 115.3
C7 C2 C3 119.8(9)
C7 C2 C1 116.6(8)
C3 C2 C1 123.6(9)
O2 C3 C2 125.5(8)
O2 C3 C4 115.4(7)
C2 C3 C4 119.1(8)
C3 O2 Ni1 124.7(5)
C3 O2 Yb1 124.1(5)
Ni1 O2 Yb1 111.0(2)
O3 C4 C5 126.6(8)
O3 C4 C3 114.3(7)
C5 C4 C3 119.1(8)
C4 O3 Ni2 120.6(5)
C4 O3 Yb1 124.6(5)
Ni2 O3 Yb1 110.5(2)
C4 C5 C6 121.0(8)
C4 C5 C8 123.7(8)
C6 C5 C8 115.3(8)
C7 C6 C5 119.5(9)
C7 C6 H6 120.2
C5 C6 H6 120.2
C6 C7 C2 121.4(8)
C6 C7 H7 119.3
C2 C7 H7 119.3
O4 C8 C5 128.3(8)
O4 C8 H8 115.9
C5 C8 H8 115.9
C8 O4 Ni2 121.4(6)
C9 O5 Ni2 122.3(5)
O5 C9 C10 128.1(8)
O5 C9 H9 115.9
C10 C9 H9 115.9
C11 C10 C9 125.1(8)
C11 C10 C15 118.4(8)
C9 C10 C15 116.5(7)
O6 C11 C10 125.1(8)
O6 C11 C12 115.5(7)
C10 C11 C12 119.4(7)
C11 O6 Ni2 122.9(5)
C11 O6 Yb1 124.6(5)
Ni2 O6 Yb1 110.2(2)
O7 C12 C13 126.4(7)
O7 C12 C11 113.0(7)
C13 C12 C11 120.5(7)
C12 O7 Ni3 121.1(5)
C12 O7 Yb1 125.4(5)
Ni3 O7 Yb1 111.0(2)
C12 C13 C16 124.6(8)
C12 C13 C14 118.9(8)
C16 C13 C14 116.5(8)
C15 C14 C13 121.9(8)
C15 C14 H14 119.1
C13 C14 H14 119.1
C14 C15 C10 120.8(7)
C14 C15 H15 119.6
C10 C15 H15 119.6
O8 C16 C13 128.4(8)
O8 C16 H16 115.8
C13 C16 H16 115.8
C16 O8 Ni3 121.8(6)
C17 O9 Ni3 122.1(6)
O9 C17 C18 129.5(8)
O9 C17 H17 115.3
C18 C17 H17 115.3
C19 C18 C23 121.0(8)
C19 C18 C17 122.4(7)
C23 C18 C17 116.6(7)
O10 C19 C18 126.9(7)
O10 C19 C20 114.8(7)
C18 C19 C20 118.2(7)
C19 O10 Ni3 121.3(5)
C19 O10 Yb1 124.9(5)
Ni3 O10 Yb1 110.7(2)
O11 C20 C21 127.7(8)
O11 C20 C19 112.9(7)
C21 C20 C19 119.4(8)
C20 O11 Ni1 121.1(5)
C20 O11 Yb1 125.5(5)
Ni1 O11 Yb1 111.2(2)
C20 C21 C22 119.5(9)
C20 C21 C24 122.3(9)
C22 C21 C24 118.2(8)
C23 C22 C21 121.7(8)
C23 C22 H22 119.1
C21 C22 H22 119.1
C22 C23 C18 119.9(8)
C22 C23 H23 120.0
C18 C23 H23 120.0
O12 C24 C21 130.6(8)
O12 C24 H24 114.7
C21 C24 H24 114.7
C24 O12 Ni1 121.1(6)
O32 N30 O31 122.4(8)
O32 N30 O30 124.5(8)
O31 N30 O30 113.0(7)
O32 N30 Yb1 177.0(7)
O31 N30 Yb1 56.7(4)
O30 N30 Yb1 56.4(4)
N30 O30 Yb1 97.6(5)
N30 O31 Yb1 97.8(5)
O41 N40 O42 124.0(8)
O41 N40 O40 114.8(8)
O42 N40 O40 121.2(8)
O41 N40 Yb1 58.2(5)
O42 N40 Yb1 177.2(6)
O40 N40 Yb1 56.6(5)
N40 O40 Yb1 98.2(6)
N40 O41 Yb1 96.8(5)
C60 O60 Ni1 128.3(13)
C60 O60 H60X 105.0
Ni1 O60 H60X 105.5
C60 O60 H61Y 109.8
Ni1 O60 H61Y 97.0
H60X O60 H61Y 8.6
C60 O60 H61Z 66.1
Ni1 O60 H61Z 88.1
H60X O60 H61Z 68.4
H61Y O60 H61Z 65.6
O60 C60 H60A 109.5
O60 C60 H60B 109.5
H60A C60 H60B 109.5
O60 C60 H60C 109.5
H60A C60 H60C 109.5
H60B C60 H60C 109.5
O60 C60 H61Z 58.3
H60A C60 H61Z 146.7
H60B C60 H61Z 56.7
H60C C60 H61Z 103.8
Ni1 O61 H60X 112.5
Ni1 O61 H61Y 106.2
H60X O61 H61Y 12.4
Ni1 O61 H61Z 113.2
H60X O61 H61Z 111.5
H61Y O61 H61Z 106.3
C70 O70 Ni1 121.9(8)
C70 O70 H70X 106.7
Ni1 O70 H70X 106.7
O70 C70 H70A 109.5
O70 C70 H70B 109.5
H70A C70 H70B 109.5
O70 C70 H70C 109.5
H70A C70 H70C 109.5
H70B C70 H70C 109.5
C80 O80 Ni2 126.5(10)
C80 O80 H80X 100.4
Ni2 O80 H80X 102.7
C80 O80 H81X 105.3
Ni2 O80 H81X 107.4
H80X O80 H81X 12.3
C80 O80 H81Y 55.3
Ni2 O80 H81Y 95.1
H80X O80 H81Y 63.1
H81X O80 H81Y 74.4
O80 C80 H81Y 61.3
H80A C80 H81Y 108.2
H80B C80 H81Y 142.0
H80C C80 H81Y 51.7
Ni2 O81 H80X 102.3
Ni2 O81 H81X 100.0
H80X O81 H81X 9.3
Ni2 O81 H81Y 135.1
H80X O81 H81Y 111.2
H81X O81 H81Y 117.5
C90 O90 Ni2 127.9(8)
C90 O90 H90X 104.8
Ni2 O90 H90X 105.3
O90 C90 H90A 109.5
O90 C90 H90B 109.5
H90A C90 H90B 109.5
O90 C90 H90C 109.5
H90A C90 H90C 109.5
H90B C90 H90C 109.5
C100 O100 Ni3 124.4(7)
C100 O100 H10X 106.3
Ni3 O100 H10X 105.8
O100 C100 H10A 109.5
O100 C100 H10B 109.5
H10A C100 H10B 109.5
O100 C100 H10C 109.5
H10A C100 H10C 109.5
H10B C100 H10C 109.5
C110 O110 Ni3 128.5(13)
C110 O110 H11X 102.9
Ni3 O110 H11X 102.9
C110 O110 H11Y 127.6
Ni3 O110 H11Y 91.9
H11X O110 H11Y 27.5
C110 O110 H11Z 35.4
Ni3 O110 H11Z 97.3
H11X O110 H11Z 132.7
H11Y O110 H11Z 160.2
O110 C110 H11Z 31.7
H11A C110 H11Z 85.1
H11B C110 H11Z 138.9
H11C C110 H11Z 100.6
Ni3 O111 H11X 127.1
Ni3 O111 H11Y 108.4
H11X O111 H11Y 29.5
Ni3 O111 H11Z 109.0
H11X O111 H11Z 113.2
H11Y O111 H11Z 106.4

loop_
_geom_bond_atom_site_label_1
_geom_bond_atom_site_label_2
_geom_bond_distance
Yb1 O30 2.404(7)
Yb1 O31 2.414(6)
Yb1 O40 2.427(8)
Yb1 O10 2.449(5)
Yb1 O7 2.458(5)
Yb1 O11 2.458(5)
Yb1 O41 2.463(7)
Yb1 O3 2.469(5)
Yb1 O2 2.474(5)
Yb1 O6 2.478(6)
Yb1 N30 2.863(7)
Yb1 N40 2.877(8)
Ni1 O2 1.961(6)
Ni1 O11 1.974(6)
Ni1 O12 2.000(7)
Ni1 O1 2.011(6)
Ni1 O61 2.059(11)
Ni1 O70 2.091(7)
Ni1 O60 2.116(16)
Ni2 O6 1.974(6)
Ni2 O3 1.975(5)
Ni2 O4 2.005(6)
Ni2 O5 2.011(6)
Ni2 O80 2.059(8)
Ni2 O81 2.08(3)
Ni2 O90 2.086(8)
Ni3 O7 1.964(5)
Ni3 O10 1.982(5)
Ni3 O111 1.983(16)
Ni3 O9 2.003(6)
Ni3 O8 2.010(7)
Ni3 O100 2.055(7)
Ni3 O110 2.237(15)
O1 C1 1.238(12)
C1 C2 1.435(13)
C1 H1 0.9500
C2 C7 1.409(13)
C2 C3 1.410(11)
C3 O2 1.301(10)
C3 C4 1.424(12)
C4 O3 1.305(9)
C4 C5 1.405(11)
C5 C6 1.405(13)
C5 C8 1.441(13)
C6 C7 1.368(14)
C6 H6 0.9500
C7 H7 0.9500
C8 O4 1.241(12)
C8 H8 0.9500
O5 C9 1.214(12)
C9 C10 1.435(13)
C9 H9 0.9500
C10 C11 1.417(10)
C10 C15 1.447(12)
C11 O6 1.284(10)
C11 C12 1.437(11)
C12 O7 1.318(9)
C12 C13 1.387(11)
C13 C16 1.429(13)
C13 C14 1.433(11)
C14 C15 1.342(13)
C14 H14 0.9500
C15 H15 0.9500
C16 O8 1.228(12)
C16 H16 0.9500
O9 C17 1.233(11)
C17 C18 1.443(12)
C17 H17 0.9500
C18 C19 1.399(11)
C18 C23 1.417(11)
C19 O10 1.310(9)
C19 C20 1.450(11)
C20 O11 1.311(10)
C20 C21 1.401(11)
C21 C22 1.418(13)
C21 C24 1.421(14)
C22 C23 1.348(13)
C22 H22 0.9500
C23 H23 0.9500
C24 O12 1.233(12)
C24 H24 0.9500
N30 O32 1.220(10)
N30 O31 1.246(9)
N30 O30 1.269(9)
N40 O41 1.225(10)
N40 O42 1.236(10)
N40 O40 1.238(10)
O60 C60 1.39(2)
O60 H60X 0.8567
O60 H61Y 0.9799
C60 H60A 0.9800
C60 H60B 0.9800
C60 H60C 0.9800
O61 H60X 0.8120
O61 H61Y 0.8532
O61 H61Z 0.8483
O70 C70 1.411(15)
O70 H70X 0.8665
C70 H70A 0.9800
C70 H70B 0.9800
C70 H70C 0.9800
O80 C80 1.337(19)
O80 H80X 0.8944
O80 H81X 0.8517
C80 H80A 0.9800
C80 H80B 0.9800
C80 H80C 0.9800
C80 H81Y 1.2288
O81 H80X 0.8602
O81 H81X 0.9805
O81 H81Y 0.5912
O90 C90 1.348(14)
O90 H90X 0.8601
C90 H90A 0.9800
C90 H90B 0.9800
C90 H90C 0.9800
O100 C100 1.421(15)
O100 H10X 0.8628
C100 H10A 0.9800
C100 H10B 0.9800
C100 H10C 0.9800
O110 C110 1.26(2)
O110 H11X 0.8704
O110 H11Y 0.6622
O110 H11Z 0.7187
C110 H11A 0.9800
C110 H11B 0.9800
C110 H11C 0.9800
C110 H11Z 0.7938
O111 H11X 0.8359
O111 H11Y 0.7884
O111 H11Z 0.9083

loop_
_geom_hbond_atom_site_label_D
_geom_hbond_atom_site_label_H
_geom_hbond_atom_site_label_A
_geom_hbond_distance_DH
_geom_hbond_distance_HA
_geom_hbond_distance_DA
_geom_hbond_angle_DHA
O60 H60X O31 0.86 2.13 2.820(16) 137.0
O61 H61Y O31 0.85 2.04 2.855(12) 160.3
O80 H80X O30 0.89 2.32 2.926(12) 124.6
O81 H81X O30 0.98 2.24 3.14(3) 152.6
O110 H11X O41 0.87 2.43 2.801(16) 106.4
O111 H11Y O41 0.79 2.26 3.008(17) 159.4

loop_
_geom_torsion_atom_site_label_1
_geom_torsion_atom_site_label_2
_geom_torsion_atom_site_label_3
_geom_torsion_atom_site_label_4
_geom_torsion
O30 Yb1 Ni1 O2 82.6(4)
O31 Yb1 Ni1 O2 90.0(4)
O40 Yb1 Ni1 O2 -65.3(4)
O10 Yb1 Ni1 O2 168.5(3)
O7 Yb1 Ni1 O2 -162.5(4)
O11 Yb1 Ni1 O2 178.7(5)
O41 Yb1 Ni1 O2 -115.7(4)
O3 Yb1 Ni1 O2 6.1(3)
O6 Yb1 Ni1 O2 -21.7(4)
N30 Yb1 Ni1 O2 86.3(3)
N40 Yb1 Ni1 O2 -90.7(3)
O30 Yb1 Ni1 O11 -96.1(4)
O31 Yb1 Ni1 O11 -88.7(4)
O40 Yb1 Ni1 O11 116.0(4)
O10 Yb1 Ni1 O11 -10.2(3)
O7 Yb1 Ni1 O11 18.8(4)
O41 Yb1 Ni1 O11 65.6(4)
O3 Yb1 Ni1 O11 -172.6(4)
O2 Yb1 Ni1 O11 -178.7(5)
O6 Yb1 Ni1 O11 159.6(5)
N30 Yb1 Ni1 O11 -92.3(4)
N40 Yb1 Ni1 O11 90.7(4)
O30 Yb1 Ni1 O12 -96.1(4)
O31 Yb1 Ni1 O12 -88.7(4)
O40 Yb1 Ni1 O12 116.0(4)
O10 Yb1 Ni1 O12 -10.2(4)
O7 Yb1 Ni1 O12 18.8(4)
O11 Yb1 Ni1 O12 0.0(5)
O41 Yb1 Ni1 O12 65.6(4)
O3 Yb1 Ni1 O12 -172.6(4)
O2 Yb1 Ni1 O12 -178.7(5)
O6 Yb1 Ni1 O12 159.6(5)
N30 Yb1 Ni1 O12 -92.4(4)
N40 Yb1 Ni1 O12 90.7(4)
O30 Yb1 Ni1 O1 84.0(4)
O31 Yb1 Ni1 O1 91.4(4)
O40 Yb1 Ni1 O1 -63.9(3)
O10 Yb1 Ni1 O1 170.0(3)
O7 Yb1 Ni1 O1 -161.1(4)
O11 Yb1 Ni1 O1 -179.8(4)
O41 Yb1 Ni1 O1 -114.2(3)
O3 Yb1 Ni1 O1 7.6(3)
O2 Yb1 Ni1 O1 1.5(4)
O6 Yb1 Ni1 O1 -20.2(4)
N30 Yb1 Ni1 O1 87.8(3)
N40 Yb1 Ni1 O1 -89.2(3)
O30 Yb1 Ni1 O61 -12.5(4)
O31 Yb1 Ni1 O61 -5.1(4)
O40 Yb1 Ni1 O61 -160.4(4)
O10 Yb1 Ni1 O61 73.4(4)
O7 Yb1 Ni1 O61 102.4(4)
O11 Yb1 Ni1 O61 83.6(5)
O41 Yb1 Ni1 O61 149.2(4)
O3 Yb1 Ni1 O61 -89.0(4)
O2 Yb1 Ni1 O61 -95.1(5)
O6 Yb1 Ni1 O61 -116.8(5)
N30 Yb1 Ni1 O61 -8.8(4)
N40 Yb1 Ni1 O61 174.2(4)
O30 Yb1 Ni1 O70 171.0(3)
O31 Yb1 Ni1 O70 178.4(3)
O40 Yb1 Ni1 O70 23.1(3)
O10 Yb1 Ni1 O70 -103.0(3)
O7 Yb1 Ni1 O70 -74.1(3)
O11 Yb1 Ni1 O70 -92.9(4)
O41 Yb1 Ni1 O70 -27.3(3)
O3 Yb1 Ni1 O70 94.5(3)
O2 Yb1 Ni1 O70 88.4(4)
O6 Yb1 Ni1 O70 66.7(4)
N30 Yb1 Ni1 O70 174.8(3)
N40 Yb1 Ni1 O70 -2.2(3)
O30 Yb1 Ni1 O60 4.4(5)
O31 Yb1 Ni1 O60 11.8(5)
O40 Yb1 Ni1 O60 -143.5(5)
O10 Yb1 Ni1 O60 90.4(5)
O7 Yb1 Ni1 O60 119.3(5)
O11 Yb1 Ni1 O60 100.5(6)
O41 Yb1 Ni1 O60 166.2(5)
O3 Yb1 Ni1 O60 -72.0(5)
O2 Yb1 Ni1 O60 -78.1(6)
O6 Yb1 Ni1 O60 -99.9(6)
N30 Yb1 Ni1 O60 8.2(5)
N40 Yb1 Ni1 O60 -168.8(5)
O30 Yb1 Ni2 O6 85.2(4)
O31 Yb1 Ni2 O6 127.2(4)
O40 Yb1 Ni2 O6 -92.3(4)
O10 Yb1 Ni2 O6 35.9(4)
O7 Yb1 Ni2 O6 9.0(4)
O11 Yb1 Ni2 O6 -158.4(5)
O41 Yb1 Ni2 O6 -61.9(4)
O3 Yb1 Ni2 O6 -178.3(4)
O2 Yb1 Ni2 O6 -161.6(4)
N30 Yb1 Ni2 O6 106.7(4)
N40 Yb1 Ni2 O6 -76.7(4)
O30 Yb1 Ni2 O3 -96.5(3)
O31 Yb1 Ni2 O3 -54.6(3)
O40 Yb1 Ni2 O3 86.0(4)
O10 Yb1 Ni2 O3 -145.8(4)
O7 Yb1 Ni2 O3 -172.7(3)
O11 Yb1 Ni2 O3 19.8(4)
O41 Yb1 Ni2 O3 116.4(3)
O2 Yb1 Ni2 O3 16.7(3)
O6 Yb1 Ni2 O3 178.3(4)
N30 Yb1 Ni2 O3 -75.0(3)
N40 Yb1 Ni2 O3 101.5(3)
O30 Yb1 Ni2 O4 -95.0(3)
O31 Yb1 Ni2 O4 -53.0(4)
O40 Yb1 Ni2 O4 87.5(4)
O10 Yb1 Ni2 O4 -144.3(4)
O7 Yb1 Ni2 O4 -171.2(3)
O11 Yb1 Ni2 O4 21.4(5)
O41 Yb1 Ni2 O4 117.9(4)
O3 Yb1 Ni2 O4 1.5(4)
O2 Yb1 Ni2 O4 18.2(3)
O6 Yb1 Ni2 O4 179.8(5)
N30 Yb1 Ni2 O4 -73.5(3)
N40 Yb1 Ni2 O4 103.1(3)
O30 Yb1 Ni2 O5 82.7(4)
O31 Yb1 Ni2 O5 124.6(4)
O40 Yb1 Ni2 O5 -94.8(4)
O10 Yb1 Ni2 O5 33.4(4)
O7 Yb1 Ni2 O5 6.4(3)
O11 Yb1 Ni2 O5 -161.0(5)
O41 Yb1 Ni2 O5 -64.4(4)
O3 Yb1 Ni2 O5 179.2(4)
O2 Yb1 Ni2 O5 -164.1(4)
O6 Yb1 Ni2 O5 -2.6(5)
N30 Yb1 Ni2 O5 104.2(3)
N40 Yb1 Ni2 O5 -79.3(4)
O30 Yb1 Ni2 O80 0.0(3)
O31 Yb1 Ni2 O80 41.9(3)
O40 Yb1 Ni2 O80 -177.5(3)
O10 Yb1 Ni2 O80 -49.3(3)
O7 Yb1 Ni2 O80 -76.2(3)
O11 Yb1 Ni2 O80 116.3(4)
O41 Yb1 Ni2 O80 -147.1(3)
O3 Yb1 Ni2 O80 96.5(4)
O2 Yb1 Ni2 O80 113.2(3)
O6 Yb1 Ni2 O80 -85.2(4)
N30 Yb1 Ni2 O80 21.5(3)
N40 Yb1 Ni2 O80 -162.0(3)
O30 Yb1 Ni2 O81 -21.7(9)
O31 Yb1 Ni2 O81 20.3(9)
O40 Yb1 Ni2 O81 160.8(9)
O10 Yb1 Ni2 O81 -71.0(9)
O7 Yb1 Ni2 O81 -97.9(9)
O11 Yb1 Ni2 O81 94.7(10)
O41 Yb1 Ni2 O81 -168.8(9)
O3 Yb1 Ni2 O81 74.8(9)
O2 Yb1 Ni2 O81 91.5(9)
O6 Yb1 Ni2 O81 -106.9(10)
N30 Yb1 Ni2 O81 -0.2(9)
N40 Yb1 Ni2 O81 176.3(9)
O30 Yb1 Ni2 O90 174.9(3)
O31 Yb1 Ni2 O90 -143.2(3)
O40 Yb1 Ni2 O90 -2.6(3)
O10 Yb1 Ni2 O90 125.6(3)
O7 Yb1 Ni2 O90 98.6(3)
O11 Yb1 Ni2 O90 -68.8(4)
O41 Yb1 Ni2 O90 27.8(3)
O3 Yb1 Ni2 O90 -88.6(4)
O2 Yb1 Ni2 O90 -71.9(3)
O6 Yb1 Ni2 O90 89.6(4)
N30 Yb1 Ni2 O90 -163.6(3)
N40 Yb1 Ni2 O90 12.9(3)
O30 Yb1 Ni3 O7 -81.6(3)
O31 Yb1 Ni3 O7 -129.7(3)
O40 Yb1 Ni3 O7 63.6(4)
O10 Yb1 Ni3 O7 179.6(4)
O11 Yb1 Ni3 O7 159.4(3)
O41 Yb1 Ni3 O7 85.8(4)
O3 Yb1 Ni3 O7 -34.8(4)
O2 Yb1 Ni3 O7 160.9(4)
O6 Yb1 Ni3 O7 -9.8(3)
N30 Yb1 Ni3 O7 -105.9(3)
N40 Yb1 Ni3 O7 74.6(3)
O30 Yb1 Ni3 O10 98.8(3)
O31 Yb1 Ni3 O10 50.7(3)
O40 Yb1 Ni3 O10 -116.0(3)
O7 Yb1 Ni3 O10 -179.6(4)
O11 Yb1 Ni3 O10 -20.1(3)
O41 Yb1 Ni3 O10 -93.8(3)
O3 Yb1 Ni3 O10 145.6(4)
O2 Yb1 Ni3 O10 -18.7(4)
O6 Yb1 Ni3 O10 170.6(3)
N30 Yb1 Ni3 O10 74.6(3)
N40 Yb1 Ni3 O10 -105.0(3)
O30 Yb1 Ni3 O111 -164.7(5)
O31 Yb1 Ni3 O111 147.1(5)
O40 Yb1 Ni3 O111 -19.6(5)
O10 Yb1 Ni3 O111 96.4(5)
O7 Yb1 Ni3 O111 -83.2(6)
O11 Yb1 Ni3 O111 76.3(5)
O41 Yb1 Ni3 O111 2.6(5)
O3 Yb1 Ni3 O111 -118.0(5)
O2 Yb1 Ni3 O111 77.8(6)
O6 Yb1 Ni3 O111 -93.0(5)
N30 Yb1 Ni3 O111 171.0(5)
N40 Yb1 Ni3 O111 -8.6(5)
O30 Yb1 Ni3 O9 97.6(4)
O31 Yb1 Ni3 O9 49.5(3)
O40 Yb1 Ni3 O9 -117.2(4)
O10 Yb1 Ni3 O9 -1.2(4)
O7 Yb1 Ni3 O9 179.2(4)
O11 Yb1 Ni3 O9 -21.3(4)
O41 Yb1 Ni3 O9 -95.0(4)
O3 Yb1 Ni3 O9 144.4(4)
O2 Yb1 Ni3 O9 -19.9(4)
O6 Yb1 Ni3 O9 169.4(4)
N30 Yb1 Ni3 O9 73.4(3)
N40 Yb1 Ni3 O9 -106.2(3)
O30 Yb1 Ni3 O8 -83.7(4)
O31 Yb1 Ni3 O8 -131.8(4)
O40 Yb1 Ni3 O8 61.5(4)
O10 Yb1 Ni3 O8 177.5(4)
O7 Yb1 Ni3 O8 -2.1(5)
O11 Yb1 Ni3 O8 157.3(4)
O41 Yb1 Ni3 O8 83.7(4)
O3 Yb1 Ni3 O8 -36.9(4)
O2 Yb1 Ni3 O8 158.8(5)
O6 Yb1 Ni3 O8 -11.9(4)
N30 Yb1 Ni3 O8 -108.0(4)
N40 Yb1 Ni3 O8 72.5(4)
O30 Yb1 Ni3 O100 6.7(3)
O31 Yb1 Ni3 O100 -41.4(3)
O40 Yb1 Ni3 O100 151.9(3)
O10 Yb1 Ni3 O100 -92.1(3)
O7 Yb1 Ni3 O100 88.3(3)
O11 Yb1 Ni3 O100 -112.3(3)
O41 Yb1 Ni3 O100 174.1(3)
O3 Yb1 Ni3 O100 53.4(3)
O2 Yb1 Ni3 O100 -110.8(4)
O6 Yb1 Ni3 O100 78.5(3)
N30 Yb1 Ni3 O100 -17.6(2)
N40 Yb1 Ni3 O100 162.9(2)
O30 Yb1 Ni3 O110 -176.8(4)
O31 Yb1 Ni3 O110 135.1(4)
O40 Yb1 Ni3 O110 -31.6(4)
O10 Yb1 Ni3 O110 84.4(5)
O7 Yb1 Ni3 O110 -95.2(5)
O11 Yb1 Ni3 O110 64.2(4)
O41 Yb1 Ni3 O110 -9.4(5)
O3 Yb1 Ni3 O110 -130.0(5)
O2 Yb1 Ni3 O110 65.7(5)
O6 Yb1 Ni3 O110 -105.0(4)
N30 Yb1 Ni3 O110 158.9(4)
N40 Yb1 Ni3 O110 -20.6(4)
O2 Ni1 O1 C1 -3.7(8)
O11 Ni1 O1 C1 -5(3)
O12 Ni1 O1 C1 175.5(8)
O61 Ni1 O1 C1 90.9(9)
O70 Ni1 O1 C1 -92.6(8)
O60 Ni1 O1 C1 78.0(9)
Yb1 Ni1 O1 C1 -4.6(10)
Ni1 O1 C1 C2 1.2(16)
O1 C1 C2 C7 -179.3(11)
O1 C1 C2 C3 0.8(18)
C7 C2 C3 O2 -178.2(9)
C1 C2 C3 O2 1.7(16)
C7 C2 C3 C4 1.9(14)
C1 C2 C3 C4 -178.2(9)
C2 C3 O2 Ni1 -5.8(13)
C4 C3 O2 Ni1 174.1(6)
C2 C3 O2 Yb1 179.7(7)
C4 C3 O2 Yb1 -0.4(11)
O11 Ni1 O2 C3 -174.3(7)
O12 Ni1 O2 C3 -168(2)
O1 Ni1 O2 C3 5.9(7)
O61 Ni1 O2 C3 -88.3(8)
O70 Ni1 O2 C3 93.5(7)
O60 Ni1 O2 C3 -76.1(8)
Yb1 Ni1 O2 C3 -175.2(9)
O11 Ni1 O2 Yb1 0.8(3)
O12 Ni1 O2 Yb1 7(3)
O1 Ni1 O2 Yb1 -178.9(3)
O61 Ni1 O2 Yb1 86.9(4)
O70 Ni1 O2 Yb1 -91.3(3)
O60 Ni1 O2 Yb1 99.1(5)
O30 Yb1 O2 C3 63.3(7)
O31 Yb1 O2 C3 96.1(7)
O40 Yb1 O2 C3 -77.2(7)
O10 Yb1 O2 C3 161.9(6)
O7 Yb1 O2 C3 -104.7(11)
O11 Yb1 O2 C3 174.4(7)
O41 Yb1 O2 C3 -119.3(7)
O3 Yb1 O2 C3 2.2(6)
O6 Yb1 O2 C3 -17.9(7)
N30 Yb1 O2 C3 80.0(7)
N40 Yb1 O2 C3 -98.5(7)
O30 Yb1 O2 Ni1 -111.9(3)
O31 Yb1 O2 Ni1 -79.1(3)
O40 Yb1 O2 Ni1 107.6(3)
O10 Yb1 O2 Ni1 -13.3(4)
O7 Yb1 O2 Ni1 80.1(11)
O11 Yb1 O2 Ni1 -0.8(3)
O41 Yb1 O2 Ni1 65.5(3)
O3 Yb1 O2 Ni1 -173.0(4)
O6 Yb1 O2 Ni1 166.9(3)
N30 Yb1 O2 Ni1 -95.2(3)
N40 Yb1 O2 Ni1 86.3(3)
O2 C3 C4 O3 -3.2(11)
C2 C3 C4 O3 176.8(8)
O2 C3 C4 C5 176.6(8)
C2 C3 C4 C5 -3.4(13)
C5 C4 O3 Ni2 -19.7(12)
C3 C4 O3 Ni2 160.1(6)
C5 C4 O3 Yb1 -174.2(7)
C3 C4 O3 Yb1 5.6(10)
O6 Ni2 O3 C4 -156.7(6)
O4 Ni2 O3 C4 23.3(6)
O5 Ni2 O3 C4 -163(2)
O80 Ni2 O3 C4 117.3(6)
O81 Ni2 O3 C4 98.5(11)
O90 Ni2 O3 C4 -64.4(6)
Yb1 Ni2 O3 C4 -157.8(7)
O6 Ni2 O3 Yb1 1.1(3)
O4 Ni2 O3 Yb1 -178.9(3)
O5 Ni2 O3 Yb1 -5(3)
O80 Ni2 O3 Yb1 -84.9(3)
O81 Ni2 O3 Yb1 -103.7(9)
O90 Ni2 O3 Yb1 93.4(3)
O30 Yb1 O3 C4 -128.0(6)
O31 Yb1 O3 C4 -76.2(6)
O40 Yb1 O3 C4 73.1(6)
O10 Yb1 O3 C4 -104.8(8)
O7 Yb1 O3 C4 165.2(6)
O11 Yb1 O3 C4 -12.0(7)
O41 Yb1 O3 C4 78.3(7)
O2 Yb1 O3 C4 -4.2(6)
O6 Yb1 O3 C4 155.7(7)
N30 Yb1 O3 C4 -101.6(6)
N40 Yb1 O3 C4 76.1(6)
O30 Yb1 O3 Ni2 75.3(3)
O31 Yb1 O3 Ni2 127.1(3)
O40 Yb1 O3 Ni2 -83.6(3)
O10 Yb1 O3 Ni2 98.5(5)
O7 Yb1 O3 Ni2 8.5(3)
O11 Yb1 O3 Ni2 -168.7(2)
O41 Yb1 O3 Ni2 -78.4(4)
O2 Yb1 O3 Ni2 -160.9(3)
O6 Yb1 O3 Ni2 -1.0(2)
N30 Yb1 O3 Ni2 101.7(3)
N40 Yb1 O3 Ni2 -80.6(3)
O3 C4 C5 C6 -177.0(9)
C3 C4 C5 C6 3.3(14)
O3 C4 C5 C8 1.6(15)
C3 C4 C5 C8 -178.1(9)
C4 C5 C6 C7 -1.4(15)
C8 C5 C6 C7 179.9(10)
C5 C6 C7 C2 -0.2(16)
C3 C2 C7 C6 -0.1(16)
C1 C2 C7 C6 -180.0(10)
C4 C5 C8 O4 7.3(17)
C6 C5 C8 O4 -174.1(10)
C5 C8 O4 Ni2 4.5(15)
O6 Ni2 O4 C8 -16(3)
O3 Ni2 O4 C8 -16.4(8)
O5 Ni2 O4 C8 164.4(8)
O80 Ni2 O4 C8 -110.7(8)
O81 Ni2 O4 C8 -97.7(12)
O90 Ni2 O4 C8 75.4(8)
Yb1 Ni2 O4 C8 -17.3(9)
O6 Ni2 O5 C9 -9.4(9)
O3 Ni2 O5 C9 -3(3)
O4 Ni2 O5 C9 170.5(9)
O80 Ni2 O5 C9 77.1(9)
O81 Ni2 O5 C9 94.4(12)
O90 Ni2 O5 C9 -101.9(9)
Yb1 Ni2 O5 C9 -7.8(10)
Ni2 O5 C9 C10 2.4(16)
O5 C9 C10 C11 3.7(18)
O5 C9 C10 C15 -176.2(11)
C9 C10 C11 O6 2.6(16)
C15 C10 C11 O6 -177.5(9)
C9 C10 C11 C12 -178.1(9)
C15 C10 C11 C12 1.8(13)
C10 C11 O6 Ni2 -13.4(13)
C12 C11 O6 Ni2 167.2(6)
C10 C11 O6 Yb1 -174.5(7)
C12 C11 O6 Yb1 6.2(11)
O3 Ni2 O6 C11 -164.6(8)
O4 Ni2 O6 C11 -165(2)
O5 Ni2 O6 C11 14.7(8)
O80 Ni2 O6 C11 -69.8(7)
O81 Ni2 O6 C11 -84.8(11)
O90 Ni2 O6 C11 103.9(7)
Yb1 Ni2 O6 C11 -163.5(9)
O3 Ni2 O6 Yb1 -1.1(3)
O4 Ni2 O6 Yb1 -1(3)
O5 Ni2 O6 Yb1 178.2(3)
O80 Ni2 O6 Yb1 93.6(3)
O81 Ni2 O6 Yb1 78.6(9)
O90 Ni2 O6 Yb1 -92.6(3)
O30 Yb1 O6 C11 78.4(7)
O31 Yb1 O6 C11 100.1(7)
O40 Yb1 O6 C11 -118.6(7)
O10 Yb1 O6 C11 4.5(8)
O7 Yb1 O6 C11 -6.6(7)
O11 Yb1 O6 C11 -94.1(12)
O41 Yb1 O6 C11 -72.3(7)
O3 Yb1 O6 C11 164.1(8)
O2 Yb1 O6 C11 -175.7(7)
N30 Yb1 O6 C11 89.0(7)
N40 Yb1 O6 C11 -94.8(7)
O30 Yb1 O6 Ni2 -84.7(3)
O31 Yb1 O6 Ni2 -63.0(4)
O40 Yb1 O6 Ni2 78.3(3)
O10 Yb1 O6 Ni2 -158.6(2)
O7 Yb1 O6 Ni2 -169.7(4)
O11 Yb1 O6 Ni2 102.7(10)
O41 Yb1 O6 Ni2 124.5(3)
O3 Yb1 O6 Ni2 1.0(2)
O2 Yb1 O6 Ni2 21.2(4)
N30 Yb1 O6 Ni2 -74.2(3)
N40 Yb1 O6 Ni2 102.1(3)
O6 C11 C12 O7 0.0(11)
C10 C11 C12 O7 -179.3(8)
O6 C11 C12 C13 177.2(8)
C10 C11 C12 C13 -2.1(13)
C13 C12 O7 Ni3 16.2(11)
C11 C12 O7 Ni3 -166.8(5)
C13 C12 O7 Yb1 176.7(7)
C11 C12 O7 Yb1 -6.3(9)
O10 Ni3 O7 C12 163.3(6)
O111 Ni3 O7 C12 -99.6(7)
O9 Ni3 O7 C12 158.9(19)
O8 Ni3 O7 C12 -18.5(6)
O100 Ni3 O7 C12 68.9(6)
O110 Ni3 O7 C12 -112.6(7)
Yb1 Ni3 O7 C12 163.0(7)
O10 Ni3 O7 Yb1 0.3(2)
O111 Ni3 O7 Yb1 97.4(5)
O9 Ni3 O7 Yb1 -4(2)
O8 Ni3 O7 Yb1 178.5(3)
O100 Ni3 O7 Yb1 -94.2(3)
O110 Ni3 O7 Yb1 84.4(4)
O30 Yb1 O7 C12 -69.8(6)
O31 Yb1 O7 C12 -103.6(6)
O40 Yb1 O7 C12 72.4(6)
O10 Yb1 O7 C12 -162.4(7)
O11 Yb1 O7 C12 174.4(6)
O41 Yb1 O7 C12 113.9(6)
O3 Yb1 O7 C12 -2.8(7)
O2 Yb1 O7 C12 98.7(12)
O6 Yb1 O7 C12 6.6(6)
N30 Yb1 O7 C12 -86.0(6)
N40 Yb1 O7 C12 92.6(6)
O30 Yb1 O7 Ni3 92.3(3)
O31 Yb1 O7 Ni3 58.6(3)
O40 Yb1 O7 Ni3 -125.4(3)
O10 Yb1 O7 Ni3 -0.2(2)
O11 Yb1 O7 Ni3 -23.4(4)
O41 Yb1 O7 Ni3 -84.0(3)
O3 Yb1 O7 Ni3 159.3(2)
O2 Yb1 O7 Ni3 -99.1(10)
O6 Yb1 O7 Ni3 168.8(4)
N30 Yb1 O7 Ni3 76.1(3)
N40 Yb1 O7 Ni3 -105.3(3)
O7 C12 C13 C16 -2.0(15)
C11 C12 C13 C16 -178.8(9)
O7 C12 C13 C14 177.7(8)
C11 C12 C13 C14 0.8(13)
C12 C13 C14 C15 0.8(15)
C16 C13 C14 C15 -179.6(10)
C13 C14 C15 C10 -1.1(15)
C11 C10 C15 C14 -0.3(14)
C9 C10 C15 C14 179.7(10)
C12 C13 C16 O8 -5.4(19)
C14 C13 C16 O8 174.9(11)
C13 C16 O8 Ni3 -3.4(17)
O7 Ni3 O8 C16 12.8(10)
O10 Ni3 O8 C16 26(3)
O111 Ni3 O8 C16 100.4(10)
O9 Ni3 O8 C16 -166.8(9)
O100 Ni3 O8 C16 -79.4(10)
O110 Ni3 O8 C16 104.5(10)
Yb1 Ni3 O8 C16 14.1(11)
O7 Ni3 O9 C17 13(3)
O10 Ni3 O9 C17 9.0(8)
O111 Ni3 O9 C17 -87.9(9)
O8 Ni3 O9 C17 -169.2(8)
O100 Ni3 O9 C17 103.7(8)
O110 Ni3 O9 C17 -75.4(9)
Yb1 Ni3 O9 C17 9.8(10)
Ni3 O9 C17 C18 3.2(16)
O9 C17 C18 C19 -9.3(17)
O9 C17 C18 C23 169.0(11)
C23 C18 C19 O10 177.1(8)
C17 C18 C19 O10 -4.6(14)
C23 C18 C19 C20 -5.4(12)
C17 C18 C19 C20 172.8(9)
C18 C19 O10 Ni3 20.6(11)
C20 C19 O10 Ni3 -157.0(6)
C18 C19 O10 Yb1 178.7(6)
C20 C19 O10 Yb1 1.2(10)
O7 Ni3 O10 C19 160.7(6)
O111 Ni3 O10 C19 73.9(7)
O9 Ni3 O10 C19 -19.9(6)
O8 Ni3 O10 C19 147(2)
O100 Ni3 O10 C19 -107.9(6)
O110 Ni3 O10 C19 68.1(7)
Yb1 Ni3 O10 C19 161.0(7)
O7 Ni3 O10 Yb1 -0.3(2)
O111 Ni3 O10 Yb1 -87.1(5)
O9 Ni3 O10 Yb1 179.1(3)
O8 Ni3 O10 Yb1 -14(2)
O100 Ni3 O10 Yb1 91.1(3)
O110 Ni3 O10 Yb1 -92.9(4)
O30 Yb1 O10 C19 122.5(6)
O31 Yb1 O10 C19 70.7(6)
O40 Yb1 O10 C19 -77.9(7)
O7 Yb1 O10 C19 -159.9(6)
O11 Yb1 O10 C19 -3.2(6)
O41 Yb1 O10 C19 -83.0(6)
O3 Yb1 O10 C19 99.7(8)
O2 Yb1 O10 C19 9.2(7)
O6 Yb1 O10 C19 -171.1(6)
N30 Yb1 O10 C19 96.5(6)
N40 Yb1 O10 C19 -81.2(6)
O30 Yb1 O10 Ni3 -77.4(3)
O31 Yb1 O10 Ni3 -129.1(3)
O40 Yb1 O10 Ni3 82.3(4)
O7 Yb1 O10 Ni3 0.2(2)
O11 Yb1 O10 Ni3 156.9(3)
O41 Yb1 O10 Ni3 77.1(3)
O3 Yb1 O10 Ni3 -100.1(6)
O2 Yb1 O10 Ni3 169.3(2)
O6 Yb1 O10 Ni3 -10.9(4)
N30 Yb1 O10 Ni3 -103.3(3)
N40 Yb1 O10 Ni3 78.9(3)
O10 C19 C20 O11 3.4(11)
C18 C19 C20 O11 -174.3(8)
O10 C19 C20 C21 -178.7(8)
C18 C19 C20 C21 3.6(13)
C21 C20 O11 Ni1 14.0(13)
C19 C20 O11 Ni1 -168.3(6)
C21 C20 O11 Yb1 175.4(8)
C19 C20 O11 Yb1 -6.9(11)
O2 Ni1 O11 C20 163.0(7)
O12 Ni1 O11 C20 -16.2(7)
O1 Ni1 O11 C20 164.6(19)
O61 Ni1 O11 C20 67.9(7)
O70 Ni1 O11 C20 -108.4(7)
O60 Ni1 O11 C20 82.3(8)
Yb1 Ni1 O11 C20 163.8(9)
O2 Ni1 O11 Yb1 -0.8(3)
O12 Ni1 O11 Yb1 180.0(4)
O1 Ni1 O11 Yb1 1(2)
O61 Ni1 O11 Yb1 -95.9(4)
O70 Ni1 O11 Yb1 87.8(3)
O60 Ni1 O11 Yb1 -81.5(5)
O30 Yb1 O11 C20 -61.8(8)
O31 Yb1 O11 C20 -82.9(7)
O40 Yb1 O11 C20 133.8(7)
O10 Yb1 O11 C20 5.5(7)
O7 Yb1 O11 C20 28.5(8)
O41 Yb1 O11 C20 87.6(7)
O3 Yb1 O11 C20 -154.3(7)
O2 Yb1 O11 C20 -162.2(8)
O6 Yb1 O11 C20 110.2(11)
N30 Yb1 O11 C20 -72.9(7)
N40 Yb1 O11 C20 110.8(7)
O30 Yb1 O11 Ni1 101.2(3)
O31 Yb1 O11 Ni1 80.0(3)
O40 Yb1 O11 Ni1 -63.2(4)
O10 Yb1 O11 Ni1 168.4(4)
O7 Yb1 O11 Ni1 -168.6(3)
O41 Yb1 O11 Ni1 -109.4(3)
O3 Yb1 O11 Ni1 8.7(4)
O2 Yb1 O11 Ni1 0.8(3)
O6 Yb1 O11 Ni1 -86.9(10)
N30 Yb1 O11 Ni1 90.0(3)
N40 Yb1 O11 Ni1 -86.2(3)
O11 C20 C21 C22 177.9(9)
C19 C20 C21 C22 0.3(14)
O11 C20 C21 C24 -2.0(17)
C19 C20 C21 C24 -179.6(10)
C20 C21 C22 C23 -2.6(15)
C24 C21 C22 C23 177.3(11)
C21 C22 C23 C18 0.8(15)
C19 C18 C23 C22 3.3(14)
C17 C18 C23 C22 -175.0(9)
C20 C21 C24 O12 -4(2)
C22 C21 C24 O12 176.3(13)
C21 C24 O12 Ni1 -4(2)
O2 Ni1 O12 C24 5(3)
O11 Ni1 O12 C24 11.8(10)
O1 Ni1 O12 C24 -168.3(10)
O61 Ni1 O12 C24 -74.8(10)
O70 Ni1 O12 C24 103.9(10)
O60 Ni1 O12 C24 -85.3(11)
Yb1 Ni1 O12 C24 11.8(12)
O30 Yb1 N30 O32 107(13)
O31 Yb1 N30 O32 -73(12)
O40 Yb1 N30 O32 14(13)
O10 Yb1 N30 O32 -156(13)
O7 Yb1 N30 O32 145(13)
O11 Yb1 N30 O32 -96(13)
O41 Yb1 N30 O32 -155(12)
O3 Yb1 N30 O32 25(13)
O2 Yb1 N30 O32 -36(13)
O6 Yb1 N30 O32 84(13)
N40 Yb1 N30 O32 -13(14)
O30 Yb1 N30 O31 -179.7(9)
O40 Yb1 N30 O31 87.6(8)
O10 Yb1 N30 O31 -82.8(6)
O7 Yb1 N30 O31 -141.5(6)
O11 Yb1 N30 O31 -22.4(6)
O41 Yb1 N30 O31 -81.6(9)
O3 Yb1 N30 O31 98.2(6)
O2 Yb1 N30 O31 37.7(6)
O6 Yb1 N30 O31 157.0(6)
N40 Yb1 N30 O31 61(3)
O31 Yb1 N30 O30 179.7(9)
O40 Yb1 N30 O30 -92.7(8)
O10 Yb1 N30 O30 96.9(6)
O7 Yb1 N30 O30 38.2(6)
O11 Yb1 N30 O30 157.3(6)
O41 Yb1 N30 O30 98.1(9)
O3 Yb1 N30 O30 -82.1(6)
O2 Yb1 N30 O30 -142.6(6)
O6 Yb1 N30 O30 -23.3(6)
N40 Yb1 N30 O30 -120(3)
O32 N30 O30 Yb1 -176.5(8)
O31 N30 O30 Yb1 0.3(8)
O31 Yb1 O30 N30 -0.2(5)
O40 Yb1 O30 N30 127.5(6)
O10 Yb1 O30 N30 -80.4(6)
O7 Yb1 O30 N30 -141.1(6)
O11 Yb1 O30 N30 -26.0(6)
O41 Yb1 O30 N30 -134.2(6)
O3 Yb1 O30 N30 92.7(6)
O2 Yb1 O30 N30 40.9(6)
O6 Yb1 O30 N30 155.6(6)
N40 Yb1 O30 N30 172.1(5)
O32 N30 O31 Yb1 176.6(8)
O30 N30 O31 Yb1 -0.3(8)
O30 Yb1 O31 N30 0.2(5)
O40 Yb1 O31 N30 -129.8(5)
O10 Yb1 O31 N30 93.1(6)
O7 Yb1 O31 N30 43.9(6)
O11 Yb1 O31 N30 156.3(6)
O41 Yb1 O31 N30 140.6(5)
O3 Yb1 O31 N30 -78.4(6)
O2 Yb1 O31 N30 -139.9(6)
O6 Yb1 O31 N30 -26.4(7)
N40 Yb1 O31 N30 -172.9(4)
O30 Yb1 N40 O41 100.2(8)
O31 Yb1 N40 O41 -92.9(8)
O40 Yb1 N40 O41 -177.8(10)
O10 Yb1 N40 O41 -4.2(7)
O7 Yb1 N40 O41 54.8(7)
O11 Yb1 N40 O41 -63.9(7)
O3 Yb1 N40 O41 175.5(6)
O2 Yb1 N40 O41 -124.2(7)
O6 Yb1 N40 O41 116.0(7)
N30 Yb1 N40 O41 -147(3)
O30 Yb1 N40 O42 -118(12)
O31 Yb1 N40 O42 49(13)
O40 Yb1 N40 O42 -36(12)
O10 Yb1 N40 O42 138(12)
O7 Yb1 N40 O42 -163(12)
O11 Yb1 N40 O42 78(12)
O41 Yb1 N40 O42 142(13)
O3 Yb1 N40 O42 -42(12)
O2 Yb1 N40 O42 18(12)
O6 Yb1 N40 O42 -102(12)
N30 Yb1 N40 O42 -5(14)
O30 Yb1 N40 O40 -82.0(9)
O31 Yb1 N40 O40 84.9(8)
O10 Yb1 N40 O40 173.6(6)
O7 Yb1 N40 O40 -127.4(7)
O11 Yb1 N40 O40 113.9(7)
O41 Yb1 N40 O40 177.8(10)
O3 Yb1 N40 O40 -6.7(7)
O2 Yb1 N40 O40 53.6(6)
O6 Yb1 N40 O40 -66.2(6)
N30 Yb1 N40 O40 31(3)
O41 N40 O40 Yb1 2.0(9)
O42 N40 O40 Yb1 178.1(7)
O30 Yb1 O40 N40 137.1(5)
O31 Yb1 O40 N40 -132.0(6)
O10 Yb1 O40 N40 -7.7(8)
O7 Yb1 O40 N40 53.8(6)
O11 Yb1 O40 N40 -66.1(6)
O41 Yb1 O40 N40 -1.2(6)
O3 Yb1 O40 N40 173.0(7)
O2 Yb1 O40 N40 -121.8(7)
O6 Yb1 O40 N40 109.5(7)
N30 Yb1 O40 N40 -176.0(5)
O42 N40 O41 Yb1 -178.0(8)
O40 N40 O41 Yb1 -2.0(9)
O30 Yb1 O41 N40 -128.1(6)
O31 Yb1 O41 N40 127.4(6)
O40 Yb1 O41 N40 1.2(6)
O10 Yb1 O41 N40 175.8(7)
O7 Yb1 O41 N40 -121.0(7)
O11 Yb1 O41 N40 111.9(7)
O3 Yb1 O41 N40 -5.2(8)
O2 Yb1 O41 N40 56.5(6)
O6 Yb1 O41 N40 -64.0(6)
N30 Yb1 O41 N40 174.6(5)
O2 Ni1 O60 C60 159.7(17)
O11 Ni1 O60 C60 -123.7(16)
O12 Ni1 O60 C60 -27.8(17)
O1 Ni1 O60 C60 64.1(16)
O61 Ni1 O60 C60 -66(2)
O70 Ni1 O60 C60 109(2)
Yb1 Ni1 O60 C60 -161.9(16)
O2 Ni1 O70 C70 126.2(10)
O11 Ni1 O70 C70 48.6(10)
O12 Ni1 O70 C70 -46.4(10)
O1 Ni1 O70 C70 -139.2(10)
O61 Ni1 O70 C70 -26(6)
O60 Ni1 O70 C70 176(2)
Yb1 Ni1 O70 C70 87.2(10)
O6 Ni2 O80 C80 166.8(12)
O3 Ni2 O80 C80 -114.9(12)
O4 Ni2 O80 C80 -19.8(12)
O5 Ni2 O80 C80 71.9(12)
O81 Ni2 O80 C80 -56(2)
O90 Ni2 O80 C80 81(3)
Yb1 Ni2 O80 C80 -153.8(12)
O6 Ni2 O90 C90 -53.3(12)
O3 Ni2 O90 C90 -132.0(12)
O4 Ni2 O90 C90 133.3(12)
O5 Ni2 O90 C90 41.3(12)
O80 Ni2 O90 C90 32(4)
O81 Ni2 O90 C90 156(3)
Yb1 Ni2 O90 C90 -92.8(12)
O7 Ni3 O100 C100 112.8(9)
O10 Ni3 O100 C100 34.9(9)
O111 Ni3 O100 C100 -154(2)
O9 Ni3 O100 C100 -59.1(9)
O8 Ni3 O100 C100 -152.5(9)
O110 Ni3 O100 C100 -46(6)
Yb1 Ni3 O100 C100 73.9(9)
O7 Ni3 O110 C110 143.6(16)
O10 Ni3 O110 C110 -138.9(17)
O111 Ni3 O110 C110 67(3)
O9 Ni3 O110 C110 -44.5(16)
O8 Ni3 O110 C110 48.7(17)
O100 Ni3 O110 C110 -58(7)
Yb1 Ni3 O110 C110 -177.7(16)

loop_
_platon_squeeze_void_nr
_platon_squeeze_void_average_x
_platon_squeeze_void_average_y
_platon_squeeze_void_average_z
_platon_squeeze_void_volume
_platon_squeeze_void_count_electrons
_platon_squeeze_void_content
1 0.000 0.000 0.000 192 57 ' '
2 0.500 0.000 0.500 118 35 ' '
3 0.500 0.500 0.500 192 57 ' '
4 0.000 0.500 0.000 118 35 ' '
